data_4072567
loop_
_publ_author_name
'Gamer, Michael T.'
'Roesky, Peter W.'
'Palard, Isabelle'
'Le Hellaye, Maude'
'Guillaume, Sophie M.'

_publ_section_title
;
 In Situ Formation of Bis(phosphinimino)methanide Rare Earth Alkoxide
 Initiators for the Ring-Opening Polymerization of \e-Caprolactone
;
_journal_issue 3
_journal_name_full Organometallics
_journal_page_first 651
_journal_paper_doi 10.1021/om0608307
_journal_volume 26
_journal_year 2007
_chemical_formula_sum 'C44.5 H58 Cl N2 P2 Si2 Sm'
_chemical_formula_weight 924.85
_chemical_name_systematic
; 
 ? 
;
_space_group_IT_number 14
_symmetry_cell_setting monoclinic
_symmetry_space_group_name_Hall '-P 2ybc'
_symmetry_space_group_name_H-M 'P 1 21/c 1'
_atom_sites_solution_hydrogens geom
_atom_sites_solution_primary direct
_atom_sites_solution_secondary difmap
_audit_creation_method SHELXL-97
_cell_angle_alpha 90.00
_cell_angle_beta 105.776(7)
_cell_angle_gamma 90.00
_cell_formula_units_Z 4
_cell_length_a 20.9738(13)
_cell_length_b 15.6568(8)
_cell_length_c 14.6019(9)
_cell_measurement_temperature 203(2)
_cell_volume 4614.4(5)
_computing_cell_refinement 'STOE X-AREA'
_computing_data_collection 'STOE X-AREA'
_computing_data_reduction 'STOE X-RED'
_computing_molecular_graphics 'Diamond 2.1e'
_computing_structure_refinement 'SHELXL-97 (Sheldrick, 1997)'
_computing_structure_solution 'SHELXS-97 (Sheldrick, 1990)'
_diffrn_ambient_temperature 203(2)
_diffrn_measured_fraction_theta_full 0.960
_diffrn_measured_fraction_theta_max 0.960
_diffrn_measurement_device_type 'STOE IPDS'
_diffrn_measurement_method 'area detector'
_diffrn_radiation_monochromator graphite
_diffrn_radiation_source 'fine-focus sealed tube'
_diffrn_radiation_type AgK\a
_diffrn_radiation_wavelength 0.56087
_diffrn_reflns_av_R_equivalents 0.0351
_diffrn_reflns_av_sigmaI/netI 0.0241
_diffrn_reflns_limit_h_max 28
_diffrn_reflns_limit_h_min -28
_diffrn_reflns_limit_k_max 19
_diffrn_reflns_limit_k_min -20
_diffrn_reflns_limit_l_max 19
_diffrn_reflns_limit_l_min -19
_diffrn_reflns_number 46628
_diffrn_reflns_theta_full 22.35
_diffrn_reflns_theta_max 22.35
_diffrn_reflns_theta_min 1.89
_exptl_absorpt_coefficient_mu 0.792
_exptl_absorpt_correction_type none
_exptl_crystal_colour red
_exptl_crystal_density_diffrn 1.331
_exptl_crystal_density_method 'not measured'
_exptl_crystal_description blocks
_exptl_crystal_F_000 1904
_exptl_crystal_size_max .4
_exptl_crystal_size_mid .31
_exptl_crystal_size_min .25
_refine_diff_density_max 1.466
_refine_diff_density_min -0.929
_refine_diff_density_rms 0.115
_refine_ls_extinction_method none
_refine_ls_goodness_of_fit_ref 1.065
_refine_ls_hydrogen_treatment constr
_refine_ls_matrix_type full
_refine_ls_number_parameters 448
_refine_ls_number_reflns 11565
_refine_ls_number_restraints 0
_refine_ls_restrained_S_all 1.065
_refine_ls_R_factor_all 0.0475
_refine_ls_R_factor_gt 0.0367
_refine_ls_shift/su_max 0.004
_refine_ls_shift/su_mean 0.000
_refine_ls_structure_factor_coef Fsqd
_refine_ls_weighting_details 'calc w=1/[\s^2^(Fo^2^)+(0.0600P)^2^+5.8633P] where P=(Fo^2^+2Fc^2^)/3'
_refine_ls_weighting_scheme calc
_refine_ls_wR_factor_gt 0.0940
_refine_ls_wR_factor_ref 0.1055
_reflns_number_gt 9701
_reflns_number_total 11565
_reflns_threshold_expression >2sigma(I)
_cod_data_source_file om0608307si20060911_102029.cif
_cod_data_source_block 1b
_cod_original_sg_symbol_H-M P2(1)/C
_cod_original_formula_sum 'C44.50 H58 Cl N2 P2 Si2 Sm'
_cod_database_code 4072567

loop_
_symmetry_equiv_pos_as_xyz
'x, y, z'
'-x, y+1/2, -z+1/2'
'-x, -y, -z'
'x, -y-1/2, z-1/2'

loop_
_atom_site_label
_atom_site_type_symbol
_atom_site_fract_x
_atom_site_fract_y
_atom_site_fract_z
_atom_site_U_iso_or_equiv
_atom_site_adp_type
_atom_site_occupancy
_atom_site_symmetry_multiplicity
_atom_site_calc_flag
_atom_site_refinement_flags
Sm1 Sm 0.311486(7) 1.075492(10) -0.371496(10) 0.02177(6) Uani 1 1 d .
Cl1 Cl 0.28015(5) 1.18512(6) -0.51349(7) 0.0442(2) Uani 1 1 d .
P1 P 0.26275(3) 0.88486(5) -0.40411(5) 0.02085(14) Uani 1 1 d .
P2 P 0.21306(3) 1.00058(5) -0.26341(5) 0.01941(14) Uani 1 1 d .
Si1 Si 0.25195(6) 0.95352(8) -0.60297(7) 0.0407(2) Uani 1 1 d .
Si2 Si 0.16956(4) 1.18720(6) -0.32473(6) 0.02900(18) Uani 1 1 d .
N1 N 0.27057(13) 0.95525(18) -0.47980(18) 0.0269(5) Uani 1 1 d .
N2 N 0.21311(12) 1.09182(16) -0.31191(17) 0.0231(5) Uani 1 1 d .
C1 C 0.27070(13) 0.93466(17) -0.2952(2) 0.0201(5) Uani 1 1 d .
H1 H 0.3043 0.9091 -0.2410 0.024 Uiso 1 1 calc R
C2 C 0.32846(15) 0.8050(2) -0.3796(2) 0.0287(6) Uani 1 1 d .
C3 C 0.34394(18) 0.7572(2) -0.2967(3) 0.0401(8) Uani 1 1 d .
H3 H 0.3210 0.7663 -0.2505 0.048 Uiso 1 1 calc R
C4 C 0.3937(2) 0.6954(3) -0.2817(4) 0.0550(11) Uani 1 1 d .
H4 H 0.4038 0.6627 -0.2257 0.066 Uiso 1 1 calc R
C5 C 0.4281(2) 0.6821(3) -0.3484(4) 0.0617(14) Uani 1 1 d .
H5 H 0.4613 0.6401 -0.3381 0.074 Uiso 1 1 calc R
C6 C 0.4138(2) 0.7296(3) -0.4285(4) 0.0638(14) Uani 1 1 d .
H6 H 0.4378 0.7208 -0.4735 0.077 Uiso 1 1 calc R
C7 C 0.36450(19) 0.7913(3) -0.4458(3) 0.0463(9) Uani 1 1 d .
H7 H 0.3554 0.8238 -0.5020 0.056 Uiso 1 1 calc R
C8 C 0.18670(14) 0.8246(2) -0.4480(2) 0.0261(6) Uani 1 1 d .
C9 C 0.1831(2) 0.7374(3) -0.4303(3) 0.0465(9) Uani 1 1 d .
H9 H 0.2209 0.7083 -0.3945 0.056 Uiso 1 1 calc R
C10 C 0.1240(2) 0.6936(3) -0.4654(4) 0.0675(14) Uani 1 1 d .
H10 H 0.1218 0.6348 -0.4533 0.081 Uiso 1 1 calc R
C11 C 0.0682(2) 0.7360(3) -0.5181(4) 0.0603(13) Uani 1 1 d .
H11 H 0.0284 0.7060 -0.5425 0.072 Uiso 1 1 calc R
C12 C 0.0710(2) 0.8204(3) -0.5343(4) 0.0578(12) Uani 1 1 d .
H12 H 0.0328 0.8492 -0.5694 0.069 Uiso 1 1 calc R
C13 C 0.12985(17) 0.8657(3) -0.4997(3) 0.0417(8) Uani 1 1 d .
H13 H 0.1309 0.9246 -0.5116 0.050 Uiso 1 1 calc R
C14 C 0.24211(15) 1.0046(2) -0.1339(2) 0.0257(6) Uani 1 1 d .
C15 C 0.2476(2) 1.0830(2) -0.0888(2) 0.0384(8) Uani 1 1 d .
H15 H 0.2354 1.1329 -0.1252 0.046 Uiso 1 1 calc R
C16 C 0.2709(3) 1.0888(3) 0.0096(3) 0.0598(13) Uani 1 1 d .
H16 H 0.2740 1.1423 0.0397 0.072 Uiso 1 1 calc R
C17 C 0.2894(3) 1.0163(3) 0.0627(3) 0.0576(12) Uani 1 1 d .
H17 H 0.3051 1.0203 0.1293 0.069 Uiso 1 1 calc R
C18 C 0.2851(2) 0.9385(3) 0.0197(3) 0.0516(11) Uani 1 1 d .
H18 H 0.2982 0.8891 0.0566 0.062 Uiso 1 1 calc R
C19 C 0.2611(2) 0.9321(2) -0.0790(2) 0.0374(8) Uani 1 1 d .
H19 H 0.2578 0.8783 -0.1084 0.045 Uiso 1 1 calc R
C20 C 0.13090(14) 0.9525(2) -0.2896(2) 0.0251(6) Uani 1 1 d .
C21 C 0.1227(2) 0.8726(3) -0.2540(3) 0.0478(10) Uani 1 1 d .
H21 H 0.1597 0.8434 -0.2161 0.057 Uiso 1 1 calc R
C22 C 0.0606(2) 0.8352(3) -0.2734(3) 0.0599(13) Uani 1 1 d .
H22 H 0.0559 0.7811 -0.2480 0.072 Uiso 1 1 calc R
C23 C 0.00617(19) 0.8760(3) -0.3292(3) 0.0504(10) Uani 1 1 d .
H23 H -0.0359 0.8506 -0.3415 0.060 Uiso 1 1 calc R
C24 C 0.01364(19) 0.9540(3) -0.3667(4) 0.0561(11) Uani 1 1 d .
H24 H -0.0235 0.9820 -0.4059 0.067 Uiso 1 1 calc R
C25 C 0.07568(17) 0.9925(3) -0.3475(3) 0.0414(8) Uani 1 1 d .
H25 H 0.0801 1.0461 -0.3740 0.050 Uiso 1 1 calc R
C26 C 0.41773(18) 1.1781(3) -0.2983(4) 0.0497(10) Uani 1 1 d .
C27 C 0.43937(17) 1.1194(3) -0.3554(3) 0.0419(9) Uani 1 1 d .
C28 C 0.44385(16) 1.0397(3) -0.3125(3) 0.0389(8) Uani 1 1 d .
C29 C 0.42447(17) 1.0468(3) -0.2292(3) 0.0418(9) Uani 1 1 d .
C30 C 0.40834(17) 1.1334(3) -0.2192(3) 0.0520(12) Uani 1 1 d .
C31 C 0.4144(3) 1.2726(4) -0.3169(5) 0.0879(18) Uiso 1 1 d .
H31A H 0.3939 1.2829 -0.3839 0.132 Uiso 1 1 calc R
H31B H 0.4588 1.2962 -0.2993 0.132 Uiso 1 1 calc R
H31C H 0.3883 1.2996 -0.2794 0.132 Uiso 1 1 calc R
C32 C 0.4600(3) 1.1370(4) -0.4448(4) 0.0728(15) Uiso 1 1 d .
H32A H 0.5079 1.1349 -0.4306 0.109 Uiso 1 1 calc R
H32B H 0.4445 1.1931 -0.4690 0.109 Uiso 1 1 calc R
H32C H 0.4408 1.0942 -0.4924 0.109 Uiso 1 1 calc R
C33 C 0.4714(3) 0.9597(4) -0.3456(4) 0.0738(15) Uiso 1 1 d .
H33A H 0.4552 0.9099 -0.3194 0.111 Uiso 1 1 calc R
H33B H 0.5194 0.9609 -0.3241 0.111 Uiso 1 1 calc R
H33C H 0.4573 0.9569 -0.4146 0.111 Uiso 1 1 calc R
C34 C 0.4305(3) 0.9798(4) -0.1531(4) 0.0736(15) Uiso 1 1 d .
H34A H 0.4730 0.9855 -0.1062 0.110 Uiso 1 1 calc R
H34B H 0.4271 0.9235 -0.1817 0.110 Uiso 1 1 calc R
H34C H 0.3952 0.9874 -0.1225 0.110 Uiso 1 1 calc R
C35 C 0.3944(3) 1.1745(5) -0.1336(5) 0.0855(18) Uiso 1 1 d .
H35A H 0.4352 1.1978 -0.0928 0.128 Uiso 1 1 calc R
H35B H 0.3768 1.1321 -0.0986 0.128 Uiso 1 1 calc R
H35C H 0.3624 1.2201 -0.1541 0.128 Uiso 1 1 calc R
C36 C 0.1795(2) 1.0225(4) -0.6579(3) 0.0637(13) Uani 1 1 d .
H36A H 0.1850 1.0776 -0.6262 0.096 Uiso 1 1 calc R
H36B H 0.1394 0.9956 -0.6512 0.096 Uiso 1 1 calc R
H36C H 0.1763 1.0304 -0.7249 0.096 Uiso 1 1 calc R
C37 C 0.3262(3) 0.9947(4) -0.6372(3) 0.0630(13) Uani 1 1 d .
H37A H 0.3646 0.9606 -0.6065 0.095 Uiso 1 1 calc R
H37B H 0.3341 1.0538 -0.6172 0.095 Uiso 1 1 calc R
H37C H 0.3182 0.9911 -0.7057 0.095 Uiso 1 1 calc R
C38 C 0.2312(3) 0.8430(4) -0.6555(3) 0.0697(15) Uani 1 1 d .
H38A H 0.1913 0.8225 -0.6413 0.105 Uiso 1 1 calc R
H38B H 0.2676 0.8044 -0.6281 0.105 Uiso 1 1 calc R
H38C H 0.2241 0.8456 -0.7239 0.105 Uiso 1 1 calc R
C39 C 0.2311(2) 1.2753(3) -0.2933(3) 0.0437(8) Uani 1 1 d .
H39A H 0.2638 1.2687 -0.3288 0.066 Uiso 1 1 calc R
H39B H 0.2530 1.2735 -0.2257 0.066 Uiso 1 1 calc R
H39C H 0.2087 1.3297 -0.3092 0.066 Uiso 1 1 calc R
C40 C 0.1117(2) 1.1994(3) -0.2475(3) 0.0549(11) Uani 1 1 d .
H40A H 0.1372 1.2074 -0.1819 0.082 Uiso 1 1 calc R
H40B H 0.0846 1.1485 -0.2524 0.082 Uiso 1 1 calc R
H40C H 0.0834 1.2487 -0.2683 0.082 Uiso 1 1 calc R
C41 C 0.12057(19) 1.2004(3) -0.4519(3) 0.0443(9) Uani 1 1 d .
H41A H 0.0858 1.1577 -0.4677 0.067 Uiso 1 1 calc R
H41B H 0.1496 1.1934 -0.4930 0.067 Uiso 1 1 calc R
H41C H 0.1010 1.2569 -0.4610 0.067 Uiso 1 1 calc R
C42 C 0.0815(7) 0.4550(9) -0.5409(10) 0.173(5) Uiso 1 1 d .
C43 C 0.0278(6) 0.4858(9) -0.5194(9) 0.077(3) Uiso 0.50 1 d P
C44 C -0.0290(4) 0.5184(6) -0.5811(6) 0.102(2) Uiso 1 1 d .
C45 C -0.0807(10) 0.5451(13) -0.5545(14) 0.116(5) Uiso 0.50 1 d P
C46 C 0.0257(9) 0.4884(11) -0.6020(12) 0.104(5) Uiso 0.50 1 d P

loop_
_atom_site_aniso_label
_atom_site_aniso_U_11
_atom_site_aniso_U_22
_atom_site_aniso_U_33
_atom_site_aniso_U_23
_atom_site_aniso_U_13
_atom_site_aniso_U_12
Sm1 0.02035(8) 0.02004(9) 0.02520(8) 0.00097(5) 0.00666(5) -0.00352(5)
Cl1 0.0569(5) 0.0363(5) 0.0381(4) 0.0131(4) 0.0104(4) -0.0024(4)
P1 0.0201(3) 0.0177(4) 0.0255(3) -0.0017(3) 0.0076(3) 0.0010(2)
P2 0.0201(3) 0.0182(4) 0.0204(3) 0.0009(2) 0.0063(2) 0.0008(2)
Si1 0.0551(6) 0.0448(6) 0.0238(4) -0.0038(4) 0.0137(4) -0.0058(5)
Si2 0.0322(4) 0.0228(4) 0.0330(4) 0.0032(3) 0.0106(3) 0.0083(3)
N1 0.0331(13) 0.0262(14) 0.0237(12) -0.0010(10) 0.0115(10) 0.0002(10)
N2 0.0260(12) 0.0191(13) 0.0245(11) 0.0031(9) 0.0075(9) 0.0036(9)
C1 0.0200(12) 0.0166(14) 0.0231(12) -0.0005(9) 0.0045(10) 0.0019(9)
C2 0.0218(13) 0.0207(16) 0.0438(17) -0.0034(12) 0.0089(12) 0.0022(11)
C3 0.0372(18) 0.030(2) 0.048(2) 0.0001(15) 0.0026(15) 0.0091(14)
C4 0.044(2) 0.034(2) 0.072(3) 0.0045(19) -0.009(2) 0.0124(17)
C5 0.0285(18) 0.040(3) 0.110(4) -0.008(2) 0.008(2) 0.0125(16)
C6 0.042(2) 0.052(3) 0.110(4) -0.007(3) 0.044(3) 0.012(2)
C7 0.042(2) 0.036(2) 0.071(3) 0.0011(18) 0.0328(19) 0.0077(16)
C8 0.0247(14) 0.0237(16) 0.0304(14) -0.0059(11) 0.0086(11) -0.0021(11)
C9 0.0385(19) 0.031(2) 0.065(3) -0.0033(17) 0.0058(17) -0.0054(15)
C10 0.051(3) 0.039(3) 0.109(4) -0.013(3) 0.014(3) -0.019(2)
C11 0.035(2) 0.048(3) 0.092(4) -0.026(2) 0.009(2) -0.0160(18)
C12 0.0274(18) 0.068(3) 0.070(3) -0.009(2) 0.0003(18) -0.0012(18)
C13 0.0288(16) 0.043(2) 0.050(2) -0.0007(16) 0.0043(15) 0.0020(14)
C14 0.0263(14) 0.0301(17) 0.0209(13) 0.0003(11) 0.0067(10) -0.0018(11)
C15 0.058(2) 0.0310(19) 0.0264(16) -0.0012(13) 0.0124(15) -0.0009(15)
C16 0.103(4) 0.046(3) 0.0274(18) -0.0106(16) 0.013(2) -0.012(2)
C17 0.084(3) 0.061(3) 0.0214(16) 0.0009(17) 0.0045(18) -0.013(2)
C18 0.062(3) 0.058(3) 0.0285(18) 0.0179(17) 0.0025(17) -0.004(2)
C19 0.048(2) 0.0307(19) 0.0307(16) 0.0055(13) 0.0049(14) -0.0013(14)
C20 0.0231(13) 0.0250(15) 0.0277(14) -0.0024(11) 0.0078(11) -0.0021(11)
C21 0.0370(19) 0.045(2) 0.054(2) 0.0184(18) 0.0006(16) -0.0118(16)
C22 0.051(2) 0.061(3) 0.064(3) 0.019(2) 0.010(2) -0.027(2)
C23 0.0291(17) 0.066(3) 0.056(2) 0.001(2) 0.0108(16) -0.0189(18)
C24 0.0253(17) 0.060(3) 0.076(3) 0.005(2) 0.0022(18) -0.0006(17)
C25 0.0258(16) 0.036(2) 0.059(2) 0.0072(16) 0.0047(15) -0.0001(13)
C26 0.0263(17) 0.033(2) 0.080(3) -0.0040(19) -0.0014(17) -0.0127(14)
C27 0.0240(15) 0.055(3) 0.046(2) 0.0039(17) 0.0095(14) -0.0124(15)
C28 0.0217(14) 0.039(2) 0.054(2) -0.0062(16) 0.0074(14) -0.0021(13)
C29 0.0242(15) 0.055(2) 0.0400(19) 0.0121(17) -0.0013(13) -0.0136(15)
C30 0.0223(15) 0.082(3) 0.049(2) -0.032(2) 0.0059(15) -0.0136(18)
C36 0.062(3) 0.072(4) 0.045(2) 0.014(2) -0.008(2) -0.006(2)
C37 0.082(3) 0.075(4) 0.046(2) -0.001(2) 0.041(2) -0.010(3)
C38 0.102(4) 0.063(3) 0.047(2) -0.029(2) 0.027(3) -0.017(3)
C39 0.055(2) 0.031(2) 0.044(2) -0.0017(15) 0.0121(17) -0.0018(16)
C40 0.055(2) 0.055(3) 0.065(3) 0.001(2) 0.034(2) 0.021(2)
C41 0.0402(19) 0.044(2) 0.043(2) 0.0127(16) 0.0007(15) 0.0104(16)

loop_
_atom_type_symbol
_atom_type_description
_atom_type_scat_dispersion_real
_atom_type_scat_dispersion_imag
_atom_type_scat_source
C C 0.0015 0.0009 'International Tables Vol C Tables 4.2.6.8 and 6.1.1.4'
H H 0.0000 0.0000 'International Tables Vol C Tables 4.2.6.8 and 6.1.1.4'
N N 0.0030 0.0019 'International Tables Vol C Tables 4.2.6.8 and 6.1.1.4'
Si Si 0.0522 0.0431 'International Tables Vol C Tables 4.2.6.8 and 6.1.1.4'
P P 0.0667 0.0580 'International Tables Vol C Tables 4.2.6.8 and 6.1.1.4'
Cl Cl 0.0998 0.0984 'International Tables Vol C Tables 4.2.6.8 and 6.1.1.4'
Sm Sm -0.4287 2.2815 'International Tables Vol C Tables 4.2.6.8 and 6.1.1.4'

loop_
_geom_angle_atom_site_label_1
_geom_angle_atom_site_label_2
_geom_angle_atom_site_label_3
_geom_angle
_geom_angle_site_symmetry_1
_geom_angle_site_symmetry_3
N1 Sm1 N2 97.32(8) . .
N1 Sm1 Cl1 91.37(7) . .
N2 Sm1 Cl1 99.02(6) . .
N1 Sm1 C1 63.12(8) . .
N2 Sm1 C1 63.30(8) . .
Cl1 Sm1 C1 144.53(6) . .
N1 Sm1 C27 114.40(11) . .
N2 Sm1 C27 147.81(11) . .
Cl1 Sm1 C27 86.12(9) . .
C1 Sm1 C27 125.78(11) . .
N1 Sm1 C26 144.16(12) . .
N2 Sm1 C26 118.43(12) . .
Cl1 Sm1 C26 85.80(10) . .
C1 Sm1 C26 129.44(12) . .
C27 Sm1 C26 29.79(13) . .
N1 Sm1 C30 146.25(13) . .
N2 Sm1 C30 100.80(10) . .
Cl1 Sm1 C30 113.36(12) . .
C1 Sm1 C30 100.57(13) . .
C27 Sm1 C30 49.19(12) . .
C26 Sm1 C30 30.00(14) . .
N1 Sm1 C29 116.25(12) . .
N2 Sm1 C29 112.69(10) . .
Cl1 Sm1 C29 133.28(8) . .
C1 Sm1 C29 81.89(10) . .
C27 Sm1 C29 48.99(11) . .
C26 Sm1 C29 49.41(13) . .
C30 Sm1 C29 30.05(14) . .
N1 Sm1 C28 101.11(10) . .
N2 Sm1 C28 141.98(10) . .
Cl1 Sm1 C28 113.37(9) . .
C1 Sm1 C28 96.36(10) . .
C27 Sm1 C28 29.52(12) . .
C26 Sm1 C28 48.95(12) . .
C30 Sm1 C28 48.96(12) . .
C29 Sm1 C28 29.44(12) . .
N1 Sm1 P2 82.84(6) . .
N2 Sm1 P2 29.99(6) . .
Cl1 Sm1 P2 125.49(3) . .
C1 Sm1 P2 33.64(6) . .
C27 Sm1 P2 144.89(8) . .
C26 Sm1 P2 127.05(11) . .
C30 Sm1 P2 99.19(10) . .
C29 Sm1 P2 96.25(8) . .
C28 Sm1 P2 120.97(9) . .
N1 Sm1 P1 30.08(6) . .
N2 Sm1 P1 83.28(6) . .
Cl1 Sm1 P1 119.83(3) . .
C1 Sm1 P1 33.47(6) . .
C27 Sm1 P1 121.68(10) . .
C26 Sm1 P1 144.80(9) . .
C30 Sm1 P1 125.28(12) . .
C29 Sm1 P1 97.92(9) . .
C28 Sm1 P1 96.52(8) . .
P2 Sm1 P1 59.485(19) . .
N1 P1 C1 108.71(14) . .
N1 P1 C8 111.07(14) . .
C1 P1 C8 114.40(13) . .
N1 P1 C2 113.18(15) . .
C1 P1 C2 104.41(14) . .
C8 P1 C2 104.96(15) . .
N1 P1 Sm1 50.34(10) . .
C1 P1 Sm1 59.34(9) . .
C8 P1 Sm1 139.88(10) . .
C2 P1 Sm1 115.04(10) . .
N2 P2 C1 109.13(13) . .
N2 P2 C14 112.91(14) . .
C1 P2 C14 103.63(14) . .
N2 P2 C20 113.03(14) . .
C1 P2 C20 112.54(14) . .
C14 P2 C20 105.22(14) . .
N2 P2 Sm1 50.47(9) . .
C1 P2 Sm1 59.40(9) . .
C14 P2 Sm1 115.31(10) . .
C20 P2 Sm1 139.47(10) . .
N1 Si1 C36 111.4(2) . .
N1 Si1 C37 107.60(18) . .
C36 Si1 C37 109.0(2) . .
N1 Si1 C38 113.3(2) . .
C36 Si1 C38 106.6(3) . .
C37 Si1 C38 108.8(2) . .
N2 Si2 C39 107.59(16) . .
N2 Si2 C41 109.43(16) . .
C39 Si2 C41 108.62(19) . .
N2 Si2 C40 115.50(17) . .
C39 Si2 C40 107.2(2) . .
C41 Si2 C40 108.3(2) . .
P1 N1 Si1 132.00(18) . .
P1 N1 Sm1 99.58(12) . .
Si1 N1 Sm1 128.32(15) . .
P2 N2 Si2 139.08(16) . .
P2 N2 Sm1 99.54(11) . .
Si2 N2 Sm1 121.27(13) . .
P1 C1 P2 127.39(16) . .
P1 C1 Sm1 87.19(11) . .
P2 C1 Sm1 86.96(11) . .
C3 C2 C7 118.7(3) . .
C3 C2 P1 121.8(3) . .
C7 C2 P1 119.5(3) . .
C2 C3 C4 119.9(4) . .
C5 C4 C3 120.6(4) . .
C6 C5 C4 119.6(4) . .
C5 C6 C7 121.3(4) . .
C6 C7 C2 119.9(4) . .
C13 C8 C9 118.3(3) . .
C13 C8 P1 119.7(3) . .
C9 C8 P1 122.0(3) . .
C10 C9 C8 120.2(4) . .
C11 C10 C9 120.3(5) . .
C12 C11 C10 119.9(4) . .
C11 C12 C13 120.8(4) . .
C8 C13 C12 120.5(4) . .
C15 C14 C19 118.6(3) . .
C15 C14 P2 119.1(2) . .
C19 C14 P2 122.3(3) . .
C14 C15 C16 120.7(4) . .
C17 C16 C15 119.8(4) . .
C18 C17 C16 120.5(4) . .
C17 C18 C19 120.0(4) . .
C14 C19 C18 120.3(4) . .
C21 C20 C25 118.0(3) . .
C21 C20 P2 120.1(3) . .
C25 C20 P2 121.9(3) . .
C20 C21 C22 120.8(4) . .
C23 C22 C21 120.7(4) . .
C24 C23 C22 119.2(4) . .
C23 C24 C25 120.6(4) . .
C20 C25 C24 120.6(4) . .
C27 C26 C30 107.6(4) . .
C27 C26 C31 123.2(5) . .
C30 C26 C31 128.8(5) . .
C27 C26 Sm1 75.0(2) . .
C30 C26 Sm1 75.3(2) . .
C31 C26 Sm1 121.2(3) . .
C28 C27 C26 108.4(4) . .
C28 C27 C32 123.7(4) . .
C26 C27 C32 127.8(4) . .
C28 C27 Sm1 75.86(19) . .
C26 C27 Sm1 75.2(2) . .
C32 C27 Sm1 118.7(3) . .
C27 C28 C29 108.9(4) . .
C27 C28 C33 125.8(4) . .
C29 C28 C33 125.1(4) . .
C27 C28 Sm1 74.6(2) . .
C29 C28 Sm1 75.2(2) . .
C33 C28 Sm1 120.9(3) . .
C28 C29 C30 107.6(3) . .
C28 C29 C34 127.2(4) . .
C30 C29 C34 124.4(4) . .
C28 C29 Sm1 75.3(2) . .
C30 C29 Sm1 74.8(2) . .
C34 C29 Sm1 123.8(3) . .
C26 C30 C29 107.5(4) . .
C26 C30 C35 124.8(5) . .
C29 C30 C35 127.0(5) . .
C26 C30 Sm1 74.7(2) . .
C29 C30 Sm1 75.1(2) . .
C35 C30 Sm1 123.4(3) . .
C43 C42 C46 52.4(10) . .
C43 C42 C45 61.8(12) . 3_564
C46 C42 C45 114.3(15) . 3_564
C46 C43 C42 65.0(11) . .
C46 C43 C44 62.7(11) . .
C42 C43 C44 127.7(13) . .
C46 C43 C45 126.2(15) . 3_564
C42 C43 C45 61.1(11) . 3_564
C44 C43 C45 171.1(14) . 3_564
C46 C43 C44 178.8(16) . 3_564
C42 C43 C44 115.6(12) . 3_564
C44 C43 C44 116.6(10) . 3_564
C45 C43 C44 54.5(10) 3_564 3_564
C46 C43 C43 123.7(17) . 3_564
C42 C43 C43 171.1(18) . 3_564
C44 C43 C43 61.0(9) . 3_564
C45 C43 C43 110.1(16) 3_564 3_564
C44 C43 C43 55.6(9) 3_564 3_564
C45 C44 C46 175.8(14) . .
C45 C44 C43 124.0(13) . .
C46 C44 C43 51.9(9) . .
C45 C44 C43 60.6(10) . 3_564
C46 C44 C43 115.3(11) . 3_564
C43 C44 C43 63.4(10) . 3_564
C44 C45 C42 121.9(17) . 3_564
C44 C45 C43 64.9(11) . 3_564
C42 C45 C43 57.0(11) 3_564 3_564
C43 C46 C44 65.4(11) . .
C43 C46 C42 62.6(11) . .
C44 C46 C42 127.9(15) . .

loop_
_geom_bond_atom_site_label_1
_geom_bond_atom_site_label_2
_geom_bond_distance
_geom_bond_site_symmetry_2
Sm1 N1 2.458(3) .
Sm1 N2 2.461(2) .
Sm1 Cl1 2.6336(9) .
Sm1 C1 2.712(3) .
Sm1 C27 2.716(3) .
Sm1 C26 2.719(3) .
Sm1 C30 2.727(3) .
Sm1 C29 2.731(3) .
Sm1 C28 2.732(3) .
Sm1 P2 3.1464(7) .
Sm1 P1 3.1488(8) .
P1 N1 1.600(3) .
P1 C1 1.738(3) .
P1 C8 1.814(3) .
P1 C2 1.822(3) .
P2 N2 1.595(3) .
P2 C1 1.745(3) .
P2 C14 1.823(3) .
P2 C20 1.823(3) .
Si1 N1 1.734(3) .
Si1 C36 1.859(5) .
Si1 C37 1.874(5) .
Si1 C38 1.895(5) .
Si2 N2 1.734(3) .
Si2 C39 1.860(4) .
Si2 C41 1.874(4) .
Si2 C40 1.878(4) .
C2 C3 1.386(5) .
C2 C7 1.396(5) .
C3 C4 1.395(5) .
C4 C5 1.376(7) .
C5 C6 1.351(8) .
C6 C7 1.387(6) .
C8 C13 1.384(5) .
C8 C9 1.395(5) .
C9 C10 1.388(6) .
C10 C11 1.383(7) .
C11 C12 1.347(7) .
C12 C13 1.393(6) .
C14 C15 1.382(5) .
C14 C19 1.384(5) .
C15 C16 1.390(5) .
C16 C17 1.369(7) .
C17 C18 1.362(7) .
C18 C19 1.396(5) .
C20 C21 1.383(5) .
C20 C25 1.384(5) .
C21 C22 1.385(5) .
C22 C23 1.367(7) .
C23 C24 1.366(7) .
C24 C25 1.391(5) .
C26 C27 1.397(6) .
C26 C30 1.410(7) .
C26 C31 1.502(8) .
C27 C28 1.388(6) .
C27 C32 1.508(7) .
C28 C29 1.388(6) .
C28 C33 1.513(7) .
C29 C30 1.415(7) .
C29 C34 1.508(7) .
C30 C35 1.503(7) .
C42 C43 1.339(17) .
C42 C46 1.367(19) .
C42 C45 1.40(2) 3_564
C43 C46 1.195(19) .
C43 C44 1.380(15) .
C43 C45 1.41(2) 3_564
C43 C44 1.462(15) 3_564
C43 C43 1.50(3) 3_564
C44 C45 1.32(2) .
C44 C46 1.349(17) .
C44 C43 1.462(15) 3_564
C45 C42 1.40(2) 3_564
C45 C43 1.41(2) 3_564
